data_1573069
loop_
_publ_author_name
'Griffin, Liam P.'
'Aldridge, Simon'

_publ_section_title
;
 Zinc borylation and reduction by a diborane(4) species <i>via</i> B-O
 bond formation.
;
_journal_issue 46
_journal_name_full 'Chemical science'
_journal_page_first 19577
_journal_page_last 19582
_journal_paper_doi 10.1039/d4sc06389a
_journal_volume 15
_journal_year 2024
_chemical_formula_moiety 'C49 H65 B N4 O Zn'
_chemical_formula_sum 'C49 H65 B N4 O Zn'
_chemical_formula_weight 802.23
_space_group_crystal_system monoclinic
_space_group_IT_number 14
_space_group_name_Hall '-P 2ybc'
_space_group_name_H-M_alt 'P 1 21/c 1'
_atom_sites_solution_hydrogens geom
_atom_sites_solution_primary dual
_audit_creation_date 2024-08-15
_audit_creation_method
;
Olex2 1.5
(compiled 2024.02.16 svn.r378c4104 for OlexSys, GUI svn.r6928)
;
_audit_update_record
;
2024-09-19 deposited with the CCDC.	2024-11-04 downloaded from the CCDC.
;
_cell_angle_alpha 90
_cell_angle_beta 101.4280(10)
_cell_angle_gamma 90
_cell_formula_units_Z 4
_cell_length_a 16.1404(2)
_cell_length_b 15.15920(10)
_cell_length_c 19.0592(2)
_cell_measurement_reflns_used 40686
_cell_measurement_temperature 149.98(11)
_cell_measurement_theta_max 76.3230
_cell_measurement_theta_min 3.6890
_cell_volume 4570.87(8)
_computing_cell_refinement 'CrysAlisPro 1.171.43.95a (Rigaku OD, 2023)'
_computing_data_collection 'CrysAlisPro 1.171.43.95a (Rigaku OD, 2023)'
_computing_data_reduction 'CrysAlisPro 1.171.43.95a (Rigaku OD, 2023)'
_computing_molecular_graphics 'Olex2 1.5 (Dolomanov et al., 2009)'
_computing_publication_material 'Olex2 1.5 (Dolomanov et al., 2009)'
_computing_structure_refinement 'SHELXL 2018/3 (Sheldrick, 2015)'
_computing_structure_solution 'SHELXT 2018/2 (Sheldrick, 2018)'
_diffrn_ambient_environment N~2~
_diffrn_ambient_temperature 149.98(11)
_diffrn_detector 'CCD plate'
_diffrn_detector_area_resol_mean 10.5035
_diffrn_detector_type Atlas
_diffrn_measured_fraction_theta_full 1.000
_diffrn_measured_fraction_theta_max 0.998
_diffrn_measurement_details
;
List of Runs (angles in degrees, time in seconds):

  # Type    Start    End  Width  t~exp~   \w     \q     \k     \f   Frames
#--------------------------------------------------------------------------
  1  \w    -40.00  27.00   1.00    1.50    --  -41.77  57.00  90.00   67
  2  \w    -20.00  31.00   1.00    1.50    --  -41.77  37.00 -30.00   51
  3  \w      2.00  33.00   1.00    1.50    --  -41.77  19.00-150.00   31
  4  \w      7.00  37.00   1.00    1.50    --  -41.77  19.00-180.00   30
  5  \w     46.00  83.00   1.00    1.50    --   41.77-125.00 -30.00   37
  6  \w     24.00  59.00   1.00    1.50    --   41.77  57.00  60.00   35
  7  \w     41.00  71.00   1.00    6.00    --  111.00 -45.00 150.00   30
  8  \w     49.00  75.00   1.00    6.00    --  111.00 -61.00 -60.00   26
  9  \w     41.00  72.00   1.00    6.00    --  111.00 -45.00 120.00   31
 10  \w    101.00 127.00   1.00    6.00    --  111.00  30.00-120.00   26
 11  \w     98.00 130.00   1.00    6.00    --  111.00  45.00  30.00   32
 12  \w    147.00 173.00   1.00    6.00    --  111.00  45.00  30.00   26
 13  \w     54.00 106.00   1.00    6.00    --  111.00-111.00  90.00   52
 14  \w     90.00 150.00   1.00    6.00    --  111.00  45.00 -90.00   60
 15  \w     42.00  68.00   1.00    6.00    --  111.00 -45.00 -60.00   26
 16  \w     45.00  70.00   1.00    6.00    --  111.00 -45.00-180.00   25
 17  \w     59.00  91.00   1.00    6.00    --  111.00 -61.00  30.00   32
 18  \w     60.00  97.00   1.00    6.00    --  111.00-111.00  60.00   37
 19  \w     43.00  72.00   1.00    6.00    --  111.00 -45.00  60.00   29
 20  \w     40.00 100.00   1.00    6.00    --  111.00-111.00 -30.00   60
 21  \w     63.00  92.00   1.00    6.00    --  111.00 -94.00 -30.00   29
 22  \w    149.00 178.00   1.00    6.00    --  111.00  30.00-120.00   29
 23  \w     41.00  71.00   1.00    6.00    --  111.00 -45.00   0.00   30
 24  \w     43.00 108.00   1.00    6.00    --  111.00-111.00  30.00   65
 25  \w    131.00 172.00   1.00    6.00    --  111.00  77.00  90.00   41
 26  \w     41.00  72.00   1.00    6.00    --  111.00 -45.00  90.00   31
 27  \w     11.00  37.00   1.00    1.50    --  -41.77  19.00 150.00   26
 28  \w      0.00  26.00   1.00    1.50    --  -41.77  19.00-120.00   26
 29  \w     -4.00  21.00   1.00    1.50    --  -41.77  19.00 -90.00   25
 30  \w    -20.00  18.00   1.00    1.50    --  -41.77  37.00 -60.00   38
 31  \w     50.00  76.00   1.00    1.50    --   41.77 -99.00  90.00   26
 32  \w     35.00  77.00   1.00    1.50    --   41.77-125.00-120.00   42
 33  \w     24.00  50.00   1.00    1.50    --   41.77  57.00  30.00   26
 34  \w    117.00 162.00   1.00    6.00    --  111.00  77.00-180.00   45
 35  \w     74.00 106.00   1.00    6.00    --  111.00-111.00 150.00   32
 36  \w    100.00 177.00   1.00    6.00    --  111.00  30.00 150.00   77
 37  \w     87.00 117.00   1.00    6.00    --  111.00  30.00-150.00   30
 38  \w    126.00 152.00   1.00    6.00    --  111.00  30.00-150.00   26
 39  \w    142.00 168.00   1.00    6.00    --  111.00  45.00 120.00   26
 40  \w     67.00 109.00   1.00    6.00    --  111.00-111.00-180.00   42
 41  \w     40.00  65.00   1.00    6.00    --  111.00 -45.00-120.00   25
 42  \w    110.00 168.00   1.00    6.00    --  111.00 111.00-120.00   58
 43  \w     54.00  92.00   1.00    6.00    --  111.00 -61.00-150.00   38
 44  \w    118.00 161.00   1.00    6.00    --  111.00  30.00   0.00   43
 45  \w     78.00 109.00   1.00    6.00    --  111.00-111.00 120.00   31
 46  \w     60.00  99.00   1.00    6.00    --  111.00 -91.00-141.00   39
 47  \w     47.00  75.00   1.00    6.00    --  111.00-111.00 120.00   28
 48  \w     83.00 109.00   1.00    6.00    --  111.00-111.00-120.00   26
 49  \w     83.00 109.00   1.00    6.00    --  111.00-111.00   0.00   26
 50  \w     84.00 109.00   1.00    6.00    --  111.00-111.00  60.00   25
 51  \w     91.00 117.00   1.00    6.00    --  111.00  61.00-150.00   26
 52  \w    130.00 177.00   1.00    6.00    --  111.00  61.00-150.00   47
 53  \w     73.00 109.00   1.00    6.00    --  111.00-111.00 -60.00   36
 54  \w     63.00 109.00   1.00    6.00    --  111.00-111.00-150.00   46
 55  \w     -3.00  22.00   1.00    1.50    --   34.00  92.00 -92.49   25
 56  \w   -111.00 -19.00   1.00    1.50    --  -41.77 -37.00 150.00   92
 57  \w    -46.00 -19.00   1.00    1.50    --  -41.77 -37.00 -90.00   27
 58  \w    -73.00 -24.00   1.00    1.50    --  -41.77  77.00  60.00   49
 59  \w    -98.00 -47.00   1.00    1.50    --  -41.77 -37.00 -90.00   51
 60  \w     13.00  39.00   1.00    1.50    --   46.00  82.00 -48.65   26
 61  \w     14.00  39.00   1.00    1.50    --   46.00  81.00  34.87   25
 62  \w     13.00  40.00   1.00    1.50    --   46.00  82.00-163.50   27
 63  \w     15.00  41.00   1.00    1.50    --   46.00  82.00 110.50   26
 64  \w     89.00 115.00   1.00    1.50    --   58.00  70.00-178.88   26
 65  \w     30.00  58.00   1.00    1.50    --   58.00  70.00-178.88   28
 66  \w     36.00  61.00   1.00    1.50    --   66.00  70.00 -41.68   25
 67  \w     36.00  62.00   1.00    1.50    --   66.00  71.00 -73.32   26
 68  \w     37.00  63.00   1.00    1.50    --   66.00  69.00-155.94   26
 69  \w     40.00  85.00   1.00    1.50    --   70.00  70.00  53.64   45
 70  \w     40.00  65.00   1.00    1.50    --   70.00  70.00  23.26   25
 71  \w     40.00  65.00   1.00    1.50    --   70.00  71.00-132.30   25
 72  \w     40.00  65.00   1.00    1.50    --   70.00  71.00  95.95   25
 73  \w     40.00  81.00   1.00    1.50    --   70.00  71.00-110.18   41
 74  \w     40.00  66.00   1.00    1.50    --   70.00  71.00 -29.64   26
 75  \w     40.00  90.00   1.00    1.50    --   70.00  70.00 127.75   50
 76  \w     40.00  66.00   1.00    1.50    --   70.00  71.00 -10.83   26
 77  \w     83.00 111.00   1.00    6.00    --  111.00  61.00-180.00   28
 78  \w     83.00 108.00   1.00    6.00    --  111.00  61.00 -90.00   25
 79  \w    112.00 174.00   1.00    6.00    --  111.00  61.00 -60.00   62
 80  \w     83.00 130.00   1.00    6.00    --  111.00  61.00-120.00   47
 81  \w    146.00 172.00   1.00    6.00    --  111.00  61.00 120.00   26
 82  \w    145.00 171.00   1.00    6.00    --  111.00  61.00 -90.00   26
 83  \w     83.00 108.00   1.00    6.00    --  111.00  61.00 -60.00   25
 84  \w     83.00 118.00   1.00    6.00    --  111.00  61.00 120.00   35
 85  \w    126.00 158.00   1.00    6.00    --  111.00  45.00  90.00   32
 86  \w    148.00 174.00   1.00    6.00    --  111.00  61.00  30.00   26
 87  \w     87.00 113.00   1.00    6.00    --  111.00  45.00   0.00   26
 88  \w     83.00 143.00   1.00    6.00    --  111.00  61.00  30.00   60
 89  \w     83.00 129.00   1.00    6.00    --  111.00  61.00 -30.00   46
 90  \w     43.00  69.00   1.00    6.00    --  111.00 -45.00-150.00   26
 91  \w     83.00 125.00   1.00    6.00    --  111.00  61.00  90.00   42
 92  \w    144.00 176.00   1.00    6.00    --  111.00  61.00 150.00   32
 93  \w     41.00  67.00   1.00    6.00    --  111.00 -45.00 -30.00   26
 94  \w     83.00 119.00   1.00    6.00    --  111.00  61.00 150.00   36
 95  \w     89.00 119.00   1.00    6.00    --  111.00  45.00 -60.00   30
 96  \w    128.00 154.00   1.00    6.00    --  111.00  45.00 -60.00   26
 97  \w     83.00 109.00   1.00    6.00    --  111.00  61.00-150.00   26
 98  \w     89.00 115.00   1.00    6.00    --  111.00  45.00 -30.00   26
 99  \w    140.00 172.00   1.00    6.00    --  111.00  45.00 -30.00   32
100  \w     87.00 114.00   1.00    6.00    --  111.00  45.00  90.00   27
101  \w    117.00 172.00   1.00    6.00    --  111.00  61.00  60.00   55
102  \w    138.00 174.00   1.00    6.00    --  111.00  61.00   0.00   36
103  \w     83.00 109.00   1.00    6.00    --  111.00  61.00  60.00   26
104  \w    122.00 161.00   1.00    6.00    --  111.00  61.00-180.00   39
105  \w     83.00 113.00   1.00    6.00    --  111.00  61.00   0.00   30
;
_diffrn_measurement_device 'four-circle diffractometer'
_diffrn_measurement_device_type 'SuperNova, Dual, Cu at home/near, Atlas'
_diffrn_measurement_method '\w scans'
_diffrn_orient_matrix_type 'CrysAlisPro convention (1999,Acta A55,543-557)'
_diffrn_orient_matrix_UB_11 0.0270058000
_diffrn_orient_matrix_UB_12 0.0966747000
_diffrn_orient_matrix_UB_13 -0.0065251000
_diffrn_orient_matrix_UB_21 -0.0171857000
_diffrn_orient_matrix_UB_22 0.0193706000
_diffrn_orient_matrix_UB_23 0.0751883000
_diffrn_orient_matrix_UB_31 0.0919259000
_diffrn_orient_matrix_UB_32 -0.0247455000
_diffrn_orient_matrix_UB_33 0.0332450000
_diffrn_radiation_monochromator mirror
_diffrn_radiation_probe x-ray
_diffrn_radiation_type 'Cu K\a'
_diffrn_radiation_wavelength 1.54184
_diffrn_reflns_av_R_equivalents 0.0488
_diffrn_reflns_av_unetI/netI 0.0201
_diffrn_reflns_Laue_measured_fraction_full 1.000
_diffrn_reflns_Laue_measured_fraction_max 0.998
_diffrn_reflns_limit_h_max 20
_diffrn_reflns_limit_h_min -19
_diffrn_reflns_limit_k_max 19
_diffrn_reflns_limit_k_min -18
_diffrn_reflns_limit_l_max 23
_diffrn_reflns_limit_l_min -23
_diffrn_reflns_number 103585
_diffrn_reflns_point_group_measured_fraction_full 1.000
_diffrn_reflns_point_group_measured_fraction_max 0.998
_diffrn_reflns_theta_full 67.684
_diffrn_reflns_theta_max 76.274
_diffrn_reflns_theta_min 3.755
_diffrn_source 'micro-focus sealed X-ray tube'
_diffrn_source_type 'SuperNova (Cu) X-ray Source'
_exptl_absorpt_coefficient_mu 1.030
_exptl_absorpt_correction_T_max 1.00000
_exptl_absorpt_correction_T_min 0.92958
_exptl_absorpt_correction_type multi-scan
_exptl_absorpt_process_details
;
CrysAlisPro 1.171.43.95a (Rigaku Oxford Diffraction, 2023)
Empirical absorption correction using spherical harmonics,
implemented in SCALE3 ABSPACK scaling algorithm.
;
_exptl_crystal_colour 'clear light colourless'
_exptl_crystal_colour_lustre clear
_exptl_crystal_colour_modifier light
_exptl_crystal_colour_primary colourless
_exptl_crystal_density_diffrn 1.166
_exptl_crystal_description block
_exptl_crystal_F_000 1720
_exptl_crystal_size_max 0.1
_exptl_crystal_size_mid 0.1
_exptl_crystal_size_min 0.1
_refine_diff_density_max 0.360
_refine_diff_density_min -0.338
_refine_diff_density_rms 0.041
_refine_ls_extinction_method none
_refine_ls_goodness_of_fit_ref 1.033
_refine_ls_hydrogen_treatment constr
_refine_ls_matrix_type full
_refine_ls_number_parameters 542
_refine_ls_number_reflns 9545
_refine_ls_number_restraints 114
_refine_ls_restrained_S_all 1.034
_refine_ls_R_factor_all 0.0392
_refine_ls_R_factor_gt 0.0319
_refine_ls_shift/su_max 0.003
_refine_ls_shift/su_mean 0.000
_refine_ls_structure_factor_coef Fsqd
_refine_ls_weighting_details 'w=1/[\s^2^(Fo^2^)+(0.0506P)^2^+1.2035P] where P=(Fo^2^+2Fc^2^)/3'
_refine_ls_weighting_scheme calc
_refine_ls_wR_factor_gt 0.0863
_refine_ls_wR_factor_ref 0.0921
_reflns_Friedel_coverage 0.000
_reflns_number_gt 8233
_reflns_number_total 9545
_reflns_threshold_expression 'I > 2\s(I)'
_cod_data_source_file d4sc06389a2.cif
_cod_data_source_block 101lglg24_auto
_cod_depositor_comments 'Adding full bibliography for 1573067--1573071.cif.'
_cod_database_code 1573069
_shelx_shelxl_version_number 2018/3
_chemical_oxdiff_formula 'C50 H50 Zn1'
_shelx_space_group_comment
;
The symmetry employed for this shelxl refinement is uniquely defined
by the following loop, which should always be used as a source of
symmetry information in preference to the above space-group names.
They are only intended as comments.
;
_shelx_estimated_absorpt_t_max 0.904
_shelx_estimated_absorpt_t_min 0.904
_olex2_refinement_description
;
1. Fixed Uiso
 At 1.2 times of:
  All C(H) groups, All C(H,H) groups
 At 1.5 times of:
  All C(H,H,H) groups
2. Restrained distances
 C35-C37 \\sim C35-C37A
 with sigma of 0.02
 C36A-C35 \\sim C37A-C35 \\sim C36-C35 \\sim C37-C35
 with sigma of 0.02
3. Rigid bond restraints
 C26, C27, C28, C29, C30, C31
 with sigma for 1-2 distances of 0.01 and sigma for 1-3 distances of 0.01
4. Uiso/Uaniso restraints and constraints
C36A \\sim C36: within 2A with sigma of 0.01 and sigma for terminal atoms of
0.02 within 2A
C37A \\sim C37: within 2A with sigma of 0.01 and sigma for terminal atoms of
0.02 within 2A
C26 \\sim C27 \\sim C28 \\sim C29 \\sim C30 \\sim C31: within 2A with sigma of
0.04 and sigma for terminal atoms of 0.08 within 2A
Uanis(C36) \\sim Ueq, Uanis(C37A) \\sim Ueq: with sigma of 0.01 and sigma for
terminal atoms of 0.02
5. Rigid body (RIGU) restrains
 C26, C27, C28, C29, C30, C31
 with sigma for 1-2 distances of 0.004 and sigma for 1-3 distances of 0.004
6. Others
 Sof(H35A)=Sof(C36A)=Sof(H36D)=Sof(H36E)=Sof(H36F)=Sof(C37A)=Sof(H37D)=
 Sof(H37E)=Sof(H37F)=1-FVAR(1)
 Sof(H35)=Sof(C37)=Sof(H37A)=Sof(H37B)=Sof(H37C)=Sof(C36)=Sof(H36A)=Sof(H36B)=
 Sof(H36C)=FVAR(1)
7.a Ternary CH refined with riding coordinates:
 C47(H47), C44(H44), C32(H32), C35(H35), C35(H35A)
7.b Aromatic/amide H refined with riding coordinates:
 C3(H3), C24(H24), C19(H19), C17(H17), C25(H25), C8(H8), C40(H40), C42(H42),
 C10(H10), C41(H41), C28(H28), C30(H30), C29(H29)
7.c Idealised Me refined as rotating group:
 C23(H23A,H23B,H23C), C5(H5A,H5B,H5C), C1(H1A,H1B,H1C), C21(H21A,H21B,H21C),
 C34(H34A,H34B,H34C), C45(H45A,H45B,H45C), C12(H12A,H12B,H12C), C13(H13A,H13B,
 H13C), C14(H14A,H14B,H14C), C49(H49A,H49B,H49C), C48(H48A,H48B,H48C), C22(H22A,
 H22B,H22C), C46(H46A,H46B,H46C), C33(H33A,H33B,H33C), C37(H37A,H37B,H37C),
 C36(H36A,H36B,H36C), C36A(H36D,H36E,H36F), C37A(H37D,H37E,H37F)
;
_olex2_submission_special_instructions 'No special instructions were received'
_oxdiff_exptl_absorpt_empirical_details
;
Empirical correction (ABSPACK) includes:
- Absorption correction using spherical harmonics
- Frame scaling
;
_oxdiff_exptl_absorpt_empirical_full_max 1.221
_oxdiff_exptl_absorpt_empirical_full_min 0.878

loop_
_space_group_symop_operation_xyz
'x, y, z'
'-x, y+1/2, -z+1/2'
'-x, -y, -z'
'x, -y-1/2, z-1/2'

loop_
_atom_site_label
_atom_site_type_symbol
_atom_site_fract_x
_atom_site_fract_y
_atom_site_fract_z
_atom_site_U_iso_or_equiv
_atom_site_adp_type
_atom_site_occupancy
_atom_site_site_symmetry_order
_atom_site_calc_flag
_atom_site_refinement_flags_posn
_atom_site_refinement_flags_adp
_atom_site_refinement_flags_occupancy
_atom_site_disorder_assembly
_atom_site_disorder_group
Zn1 Zn 0.29658(2) 0.51920(2) 0.79948(2) 0.02582(6) Uani 1 1 d . . . . .
O1 O 0.25550(7) 0.55137(8) 0.70888(6) 0.0408(3) Uani 1 1 d . . . . .
N2 N 0.41659(7) 0.49559(8) 0.82976(6) 0.0278(2) Uani 1 1 d . . . . .
N1 N 0.25658(7) 0.48469(8) 0.88440(6) 0.0278(2) Uani 1 1 d . . . . .
N3 N 0.14515(7) 0.65260(8) 0.63956(6) 0.0300(2) Uani 1 1 d . . . . .
N4 N 0.20772(7) 0.55353(8) 0.57695(6) 0.0306(2) Uani 1 1 d . . . . .
C15 C 0.47896(8) 0.53259(9) 0.79378(7) 0.0279(3) Uani 1 1 d . . . . .
C20 C 0.51562(8) 0.61371(9) 0.81744(7) 0.0295(3) Uani 1 1 d . . . . .
C2 C 0.30823(9) 0.44112(9) 0.93610(7) 0.0297(3) Uani 1 1 d . . . . .
C4 C 0.44352(9) 0.44667(9) 0.88761(7) 0.0300(3) Uani 1 1 d . . . . .
C26 C 0.11518(9) 0.69995(10) 0.69408(8) 0.0337(3) Uani 1 1 d . U . . .
C16 C 0.50189(9) 0.48859(10) 0.73616(8) 0.0345(3) Uani 1 1 d . . . . .
C6 C 0.17335(9) 0.50661(9) 0.89547(7) 0.0282(3) Uani 1 1 d . . . . .
C7 C 0.15900(9) 0.58863(9) 0.92403(8) 0.0337(3) Uani 1 1 d . . . . .
C3 C 0.39179(9) 0.41837(10) 0.93437(8) 0.0332(3) Uani 1 1 d . . . . .
H3 H 0.417310 0.377750 0.970141 0.040 Uiso 1 1 calc R U . . .
C23 C 0.48783(10) 0.66329(10) 0.87719(8) 0.0370(3) Uani 1 1 d . . . . .
H23A H 0.429477 0.683552 0.861200 0.055 Uiso 1 1 calc R U . . .
H23B H 0.524893 0.714294 0.890610 0.055 Uiso 1 1 calc R U . . .
H23C H 0.491011 0.624322 0.918664 0.055 Uiso 1 1 calc R U . . .
C5 C 0.53602(9) 0.42103(11) 0.90751(8) 0.0374(3) Uani 1 1 d . . . . .
H5A H 0.553436 0.393436 0.866239 0.056 Uiso 1 1 calc R U . . .
H5B H 0.544130 0.379241 0.947522 0.056 Uiso 1 1 calc R U . . .
H5C H 0.570285 0.473851 0.921638 0.056 Uiso 1 1 calc R U . . .
C38 C 0.26176(9) 0.49103(10) 0.55314(7) 0.0319(3) Uani 1 1 d . . . . .
C24 C 0.11154(9) 0.66151(11) 0.56643(8) 0.0380(3) Uani 1 1 d . . . . .
H24 H 0.069091 0.702613 0.546096 0.046 Uiso 1 1 calc R U . . .
C19 C 0.57838(9) 0.64799(11) 0.78458(8) 0.0369(3) Uani 1 1 d . . . . .
H19 H 0.603725 0.702863 0.800532 0.044 Uiso 1 1 calc R U . . .
C43 C 0.32828(11) 0.52139(10) 0.52190(8) 0.0382(3) Uani 1 1 d . . . . .
C1 C 0.27653(10) 0.41612(11) 1.00327(8) 0.0378(3) Uani 1 1 d . . . . .
H1A H 0.260577 0.469587 1.026280 0.057 Uiso 1 1 calc R U . . .
H1B H 0.321346 0.385192 1.036376 0.057 Uiso 1 1 calc R U . . .
H1C H 0.227192 0.377435 0.990508 0.057 Uiso 1 1 calc R U . . .
C11 C 0.10764(9) 0.44569(10) 0.87685(8) 0.0360(3) Uani 1 1 d . . . . .
C17 C 0.56526(10) 0.52510(12) 0.70524(9) 0.0422(4) Uani 1 1 d . . . . .
H17 H 0.582010 0.495085 0.666554 0.051 Uiso 1 1 calc R U . . .
C25 C 0.14820(10) 0.60344(12) 0.52947(8) 0.0404(3) Uani 1 1 d . . . . .
H25 H 0.135879 0.596954 0.478896 0.049 Uiso 1 1 calc R U . . .
C8 C 0.07752(10) 0.60824(10) 0.93371(9) 0.0391(3) Uani 1 1 d . . . . .
H8 H 0.067392 0.663601 0.953806 0.047 Uiso 1 1 calc R U . . .
C27 C 0.04072(10) 0.67073(11) 0.71481(10) 0.0437(4) Uani 1 1 d . U . . .
C39 C 0.24902(10) 0.40075(10) 0.56239(8) 0.0364(3) Uani 1 1 d . . . . .
C31 C 0.16210(12) 0.77178(12) 0.72619(10) 0.0465(4) Uani 1 1 d . U . . .
C47 C 0.34613(12) 0.61967(11) 0.51853(10) 0.0460(4) Uani 1 1 d . . . . .
H47 H 0.291837 0.651564 0.518261 0.055 Uiso 1 1 calc R U . . .
C40 C 0.30262(12) 0.34107(11) 0.53777(10) 0.0453(4) Uani 1 1 d . . . . .
H40 H 0.294576 0.279575 0.543348 0.054 Uiso 1 1 calc R U . . .
C21 C 0.45875(11) 0.40415(12) 0.70798(10) 0.0465(4) Uani 1 1 d . . . . .
H21A H 0.464127 0.360943 0.746875 0.070 Uiso 1 1 calc R U . . .
H21B H 0.485240 0.380774 0.669829 0.070 Uiso 1 1 calc R U . . .
H21C H 0.398785 0.415726 0.688901 0.070 Uiso 1 1 calc R U . . .
C9 C 0.01124(10) 0.54993(11) 0.91509(9) 0.0390(3) Uani 1 1 d . . . . .
C42 C 0.38006(13) 0.45934(12) 0.49791(10) 0.0490(4) Uani 1 1 d . . . . .
H42 H 0.424897 0.478632 0.476039 0.059 Uiso 1 1 calc R U . . .
C10 C 0.02726(10) 0.46888(12) 0.88715(9) 0.0421(4) Uani 1 1 d . . . . .
H10 H -0.017748 0.427859 0.874640 0.050 Uiso 1 1 calc R U . . .
C18 C 0.60474(10) 0.60389(13) 0.72910(9) 0.0440(4) Uani 1 1 d . . . . .
C41 C 0.36682(13) 0.36964(12) 0.50562(10) 0.0504(4) Uani 1 1 d . . . . .
H41 H 0.402189 0.327977 0.488648 0.060 Uiso 1 1 calc R U . . .
C44 C 0.17769(10) 0.36786(11) 0.59658(10) 0.0446(4) Uani 1 1 d . . . . .
H44 H 0.156732 0.419205 0.621031 0.054 Uiso 1 1 calc R U . . .
C32 C -0.01155(11) 0.59690(13) 0.67333(12) 0.0533(5) Uani 1 1 d . . . . .
H32 H -0.007542 0.604176 0.621956 0.064 Uiso 1 1 calc R U . . .
B1 B 0.20812(9) 0.58276(10) 0.64955(8) 0.0272(3) Uani 1 1 d . . . . .
C34 C 0.02472(14) 0.50638(14) 0.69673(14) 0.0616(5) Uani 1 1 d . . . . .
H34A H 0.085658 0.506250 0.697702 0.092 Uiso 1 1 calc R U . . .
H34B H -0.002793 0.461611 0.662881 0.092 Uiso 1 1 calc R U . . .
H34C H 0.014635 0.493051 0.744645 0.092 Uiso 1 1 calc R U . . .
C45 C 0.20576(13) 0.29751(16) 0.65272(11) 0.0603(5) Uani 1 1 d . . . . .
H45A H 0.222475 0.244364 0.629742 0.090 Uiso 1 1 calc R U . . .
H45B H 0.159018 0.283326 0.676674 0.090 Uiso 1 1 calc R U . . .
H45C H 0.253951 0.319329 0.688057 0.090 Uiso 1 1 calc R U . . .
C12 C 0.22907(12) 0.65494(11) 0.94345(12) 0.0534(5) Uani 1 1 d . . . . .
H12A H 0.276816 0.627721 0.976045 0.080 Uiso 1 1 calc R U . . .
H12B H 0.208690 0.705700 0.967000 0.080 Uiso 1 1 calc R U . . .
H12C H 0.247369 0.674603 0.899953 0.080 Uiso 1 1 calc R U . . .
C13 C -0.07726(11) 0.57410(14) 0.92404(11) 0.0529(4) Uani 1 1 d . . . . .
H13A H -0.074062 0.620603 0.960192 0.079 Uiso 1 1 calc R U . . .
H13B H -0.104883 0.521988 0.939412 0.079 Uiso 1 1 calc R U . . .
H13C H -0.110014 0.595316 0.878296 0.079 Uiso 1 1 calc R U . . .
C28 C 0.01805(14) 0.71239(15) 0.77304(12) 0.0634(6) Uani 1 1 d . U . . .
H28 H -0.031026 0.693429 0.789254 0.076 Uiso 1 1 calc R U . . .
C14 C 0.12263(12) 0.35703(13) 0.84588(12) 0.0553(5) Uani 1 1 d . . . . .
H14A H 0.069925 0.323067 0.837206 0.083 Uiso 1 1 calc R U . . .
H14B H 0.165956 0.325030 0.879662 0.083 Uiso 1 1 calc R U . . .
H14C H 0.141767 0.365328 0.800637 0.083 Uiso 1 1 calc R U . . .
C49 C 0.40810(17) 0.64778(13) 0.58524(13) 0.0662(6) Uani 1 1 d . . . . .
H49A H 0.385866 0.631462 0.627710 0.099 Uiso 1 1 calc R U . . .
H49B H 0.416099 0.711835 0.584473 0.099 Uiso 1 1 calc R U . . .
H49C H 0.462419 0.618245 0.586685 0.099 Uiso 1 1 calc R U . . .
C30 C 0.13548(18) 0.81128(15) 0.78424(12) 0.0694(6) Uani 1 1 d . U . . .
H30 H 0.166107 0.859902 0.807892 0.083 Uiso 1 1 calc R U . . .
C48 C 0.37708(15) 0.64636(15) 0.45093(13) 0.0660(6) Uani 1 1 d . . . . .
H48A H 0.433089 0.620836 0.451958 0.099 Uiso 1 1 calc R U . . .
H48B H 0.380583 0.710805 0.448639 0.099 Uiso 1 1 calc R U . . .
H48C H 0.337432 0.624590 0.408763 0.099 Uiso 1 1 calc R U . . .
C29 C 0.06518(19) 0.78035(17) 0.80752(12) 0.0774(7) Uani 1 1 d . U . . .
H29 H 0.049241 0.806629 0.848115 0.093 Uiso 1 1 calc R U . . .
C22 C 0.67407(14) 0.64206(19) 0.69541(13) 0.0705(7) Uani 1 1 d . . . . .
H22A H 0.656075 0.699446 0.674007 0.106 Uiso 1 1 calc R U . . .
H22B H 0.685669 0.601930 0.658208 0.106 Uiso 1 1 calc R U . . .
H22C H 0.725421 0.649569 0.732153 0.106 Uiso 1 1 calc R U . . .
C46 C 0.10467(15) 0.3349(2) 0.54021(15) 0.0873(9) Uani 1 1 d . . . . .
H46A H 0.084998 0.382296 0.506038 0.131 Uiso 1 1 calc R U . . .
H46B H 0.058364 0.316227 0.563214 0.131 Uiso 1 1 calc R U . . .
H46C H 0.123386 0.284673 0.514902 0.131 Uiso 1 1 calc R U . . .
C33 C -0.10489(14) 0.59939(19) 0.6763(2) 0.0954(11) Uani 1 1 d . . . . .
H33A H -0.111939 0.586984 0.725198 0.143 Uiso 1 1 calc R U . . .
H33B H -0.135165 0.554823 0.643685 0.143 Uiso 1 1 calc R U . . .
H33C H -0.127772 0.657953 0.661785 0.143 Uiso 1 1 calc R U . . .
C35 C 0.23829(13) 0.80545(14) 0.69834(12) 0.0596(5) Uani 1 1 d D . . . .
H35 H 0.234571 0.785664 0.647760 0.072 Uiso 0.64(2) 1 calc R U P A 1
H35A H 0.241314 0.763563 0.658395 0.072 Uiso 0.36(2) 1 calc R U P A 2
C37 C 0.3202(4) 0.7737(5) 0.7439(4) 0.0521(15) Uani 0.64(2) 1 d D U P A 1
H37A H 0.323775 0.793600 0.793359 0.078 Uiso 0.64(2) 1 calc R U P A 1
H37B H 0.367861 0.797734 0.725255 0.078 Uiso 0.64(2) 1 calc R U P A 1
H37C H 0.322067 0.709093 0.742768 0.078 Uiso 0.64(2) 1 calc R U P A 1
C36 C 0.2374(4) 0.9096(4) 0.7015(8) 0.095(3) Uani 0.64(2) 1 d D U P A 1
H36A H 0.182614 0.931561 0.675932 0.142 Uiso 0.64(2) 1 calc R U P A 1
H36B H 0.282423 0.933136 0.679080 0.142 Uiso 0.64(2) 1 calc R U P A 1
H36C H 0.246747 0.928840 0.751591 0.142 Uiso 0.64(2) 1 calc R U P A 1
C36A C 0.2316(10) 0.8931(11) 0.6616(11) 0.090(4) Uani 0.36(2) 1 d D U P A 2
H36D H 0.184832 0.891754 0.620035 0.135 Uiso 0.36(2) 1 calc R U P A 2
H36E H 0.284492 0.905858 0.645767 0.135 Uiso 0.36(2) 1 calc R U P A 2
H36F H 0.221000 0.938994 0.694931 0.135 Uiso 0.36(2) 1 calc R U P A 2
C37A C 0.3213(10) 0.7908(16) 0.7483(10) 0.100(5) Uani 0.36(2) 1 d D U P A 2
H37D H 0.323400 0.826072 0.791729 0.150 Uiso 0.36(2) 1 calc R U P A 2
H37E H 0.367418 0.808498 0.724818 0.150 Uiso 0.36(2) 1 calc R U P A 2
H37F H 0.327209 0.728164 0.761126 0.150 Uiso 0.36(2) 1 calc R U P A 2

loop_
_atom_site_aniso_label
_atom_site_aniso_U_11
_atom_site_aniso_U_22
_atom_site_aniso_U_33
_atom_site_aniso_U_23
_atom_site_aniso_U_13
_atom_site_aniso_U_12
Zn1 0.02269(10) 0.03050(10) 0.02324(9) 0.00326(6) 0.00201(6) 0.00394(6)
O1 0.0388(6) 0.0540(7) 0.0280(5) 0.0094(5) 0.0026(4) 0.0174(5)
N2 0.0222(5) 0.0343(6) 0.0262(5) 0.0019(4) 0.0030(4) 0.0045(4)
N1 0.0255(5) 0.0315(6) 0.0260(5) 0.0026(4) 0.0041(4) 0.0020(4)
N3 0.0242(5) 0.0354(6) 0.0308(6) 0.0069(5) 0.0060(4) 0.0067(5)
N4 0.0293(6) 0.0359(6) 0.0264(5) 0.0078(5) 0.0050(4) 0.0078(5)
C15 0.0207(6) 0.0356(7) 0.0264(6) 0.0004(5) 0.0021(5) 0.0056(5)
C20 0.0270(6) 0.0332(7) 0.0274(6) -0.0001(5) 0.0031(5) 0.0067(5)
C2 0.0315(7) 0.0295(6) 0.0272(6) 0.0033(5) 0.0037(5) -0.0009(5)
C4 0.0253(6) 0.0330(7) 0.0294(6) -0.0004(5) -0.0001(5) 0.0058(5)
C26 0.0312(7) 0.0349(7) 0.0357(7) 0.0086(6) 0.0081(5) 0.0121(6)
C16 0.0279(7) 0.0411(8) 0.0338(7) -0.0073(6) 0.0046(6) 0.0049(6)
C6 0.0262(6) 0.0329(7) 0.0258(6) 0.0033(5) 0.0059(5) 0.0014(5)
C7 0.0346(7) 0.0292(7) 0.0378(7) 0.0017(6) 0.0081(6) 0.0007(6)
C3 0.0309(7) 0.0357(7) 0.0308(7) 0.0090(5) 0.0003(5) 0.0056(6)
C23 0.0416(8) 0.0362(7) 0.0328(7) -0.0044(6) 0.0065(6) 0.0076(6)
C5 0.0272(7) 0.0440(8) 0.0383(7) 0.0049(6) 0.0000(6) 0.0107(6)
C38 0.0342(7) 0.0358(7) 0.0259(6) 0.0033(5) 0.0063(5) 0.0065(6)
C24 0.0306(7) 0.0471(8) 0.0348(7) 0.0147(6) 0.0031(6) 0.0125(6)
C19 0.0315(7) 0.0404(8) 0.0380(7) -0.0015(6) 0.0048(6) -0.0021(6)
C43 0.0464(9) 0.0364(8) 0.0360(7) 0.0083(6) 0.0181(6) 0.0092(6)
C1 0.0370(8) 0.0443(8) 0.0321(7) 0.0118(6) 0.0070(6) -0.0003(6)
C11 0.0306(7) 0.0380(8) 0.0386(7) -0.0065(6) 0.0050(6) -0.0012(6)
C17 0.0335(8) 0.0593(10) 0.0361(8) -0.0125(7) 0.0130(6) 0.0022(7)
C25 0.0390(8) 0.0536(9) 0.0268(7) 0.0115(6) 0.0021(6) 0.0133(7)
C8 0.0426(8) 0.0332(7) 0.0440(8) 0.0009(6) 0.0148(7) 0.0083(6)
C27 0.0385(8) 0.0445(8) 0.0530(9) 0.0188(7) 0.0211(7) 0.0195(7)
C39 0.0362(7) 0.0369(7) 0.0347(7) 0.0000(6) 0.0034(6) 0.0002(6)
C31 0.0490(9) 0.0423(9) 0.0440(9) 0.0030(7) -0.0010(7) 0.0080(7)
C47 0.0520(10) 0.0369(8) 0.0579(10) 0.0164(7) 0.0324(8) 0.0120(7)
C40 0.0557(10) 0.0325(7) 0.0478(9) -0.0041(7) 0.0107(8) 0.0036(7)
C21 0.0423(9) 0.0500(10) 0.0471(9) -0.0186(7) 0.0084(7) -0.0031(7)
C9 0.0315(7) 0.0474(8) 0.0401(8) 0.0071(7) 0.0120(6) 0.0076(6)
C42 0.0578(11) 0.0467(9) 0.0516(10) 0.0084(8) 0.0326(8) 0.0120(8)
C10 0.0279(7) 0.0476(9) 0.0500(9) -0.0028(7) 0.0063(6) -0.0046(6)
C18 0.0295(7) 0.0625(10) 0.0419(8) -0.0038(7) 0.0114(6) -0.0043(7)
C41 0.0641(11) 0.0416(9) 0.0510(10) -0.0027(7) 0.0251(9) 0.0158(8)
C44 0.0362(8) 0.0393(8) 0.0583(10) 0.0011(7) 0.0092(7) -0.0048(6)
C32 0.0353(8) 0.0582(11) 0.0688(12) 0.0228(9) 0.0160(8) -0.0008(8)
B1 0.0220(6) 0.0323(7) 0.0278(7) 0.0065(6) 0.0063(5) 0.0025(5)
C34 0.0523(11) 0.0515(11) 0.0862(15) 0.0095(10) 0.0264(11) 0.0024(9)
C45 0.0467(10) 0.0778(14) 0.0556(11) 0.0183(10) 0.0083(8) -0.0150(10)
C12 0.0471(10) 0.0317(8) 0.0814(13) -0.0071(8) 0.0129(9) -0.0058(7)
C13 0.0374(9) 0.0643(11) 0.0612(11) 0.0067(9) 0.0199(8) 0.0120(8)
C28 0.0687(13) 0.0683(12) 0.0646(12) 0.0270(10) 0.0412(10) 0.0418(10)
C14 0.0400(9) 0.0479(10) 0.0747(13) -0.0267(9) 0.0031(8) -0.0035(7)
C49 0.0963(17) 0.0364(9) 0.0709(13) 0.0058(9) 0.0284(12) -0.0069(10)
C30 0.1002(17) 0.0508(11) 0.0519(11) -0.0092(9) 0.0017(11) 0.0209(11)
C48 0.0811(15) 0.0570(11) 0.0723(13) 0.0317(10) 0.0452(12) 0.0157(10)
C29 0.114(2) 0.0725(14) 0.0519(11) 0.0057(10) 0.0320(12) 0.0541(14)
C22 0.0550(12) 0.0975(18) 0.0678(13) -0.0164(12) 0.0338(10) -0.0259(12)
C46 0.0486(12) 0.121(2) 0.0811(17) 0.0325(16) -0.0154(11) -0.0285(14)
C33 0.0396(11) 0.0799(17) 0.168(3) 0.0483(19) 0.0248(15) 0.0095(11)
C35 0.0491(10) 0.0559(11) 0.0654(12) 0.0085(9) -0.0092(9) -0.0130(9)
C37 0.044(2) 0.049(2) 0.057(3) -0.015(2) -0.0033(19) 0.0075(16)
C36 0.053(2) 0.059(3) 0.158(7) 0.037(4) -0.015(4) -0.0119(19)
C36A 0.067(6) 0.108(8) 0.101(8) 0.053(7) 0.026(6) 0.015(5)
C37A 0.076(7) 0.118(11) 0.097(9) 0.037(7) -0.002(7) -0.013(7)

loop_
_atom_type_symbol
_atom_type_description
_atom_type_scat_dispersion_real
_atom_type_scat_dispersion_imag
_atom_type_scat_source
C C 0.0181 0.0091 'International Tables Vol C Tables 4.2.6.8 and 6.1.1.4'
H H 0.0000 0.0000 'International Tables Vol C Tables 4.2.6.8 and 6.1.1.4'
B B 0.0090 0.0039 'International Tables Vol C Tables 4.2.6.8 and 6.1.1.4'
N N 0.0311 0.0180 'International Tables Vol C Tables 4.2.6.8 and 6.1.1.4'
O O 0.0492 0.0322 'International Tables Vol C Tables 4.2.6.8 and 6.1.1.4'
Zn Zn -1.5491 0.6778 'International Tables Vol C Tables 4.2.6.8 and 6.1.1.4'

loop_
_geom_angle_atom_site_label_1
_geom_angle_atom_site_label_2
_geom_angle_atom_site_label_3
_geom_angle
_geom_angle_site_symmetry_1
_geom_angle_site_symmetry_3
_geom_angle_publ_flag
O1 Zn1 N2 119.59(5) . . ?
O1 Zn1 N1 139.57(5) . . ?
N1 Zn1 N2 100.40(5) . . ?
B1 O1 Zn1 164.59(10) . . ?
C15 N2 Zn1 122.50(9) . . ?
C4 N2 Zn1 119.52(9) . . ?
C4 N2 C15 117.92(11) . . ?
C2 N1 Zn1 119.35(9) . . ?
C2 N1 C6 118.12(11) . . ?
C6 N1 Zn1 122.50(9) . . ?
C26 N3 B1 126.96(12) . . ?
C24 N3 C26 123.90(12) . . ?
C24 N3 B1 108.90(12) . . ?
C38 N4 B1 128.36(11) . . ?
C25 N4 C38 122.58(12) . . ?
C25 N4 B1 108.85(12) . . ?
C20 C15 N2 118.66(12) . . ?
C16 C15 N2 120.53(13) . . ?
C16 C15 C20 120.80(13) . . ?
C15 C20 C23 120.80(13) . . ?
C19 C20 C15 118.78(13) . . ?
C19 C20 C23 120.42(14) . . ?
N1 C2 C3 124.71(13) . . ?
N1 C2 C1 118.76(13) . . ?
C3 C2 C1 116.50(12) . . ?
N2 C4 C3 124.03(12) . . ?
N2 C4 C5 119.65(13) . . ?
C3 C4 C5 116.29(12) . . ?
C27 C26 N3 118.56(15) . . ?
C31 C26 N3 118.67(14) . . ?
C31 C26 C27 122.74(16) . . ?
C15 C16 C21 120.74(14) . . ?
C17 C16 C15 118.33(14) . . ?
C17 C16 C21 120.93(14) . . ?
C7 C6 N1 119.66(13) . . ?
C7 C6 C11 120.77(13) . . ?
C11 C6 N1 119.57(13) . . ?
C6 C7 C8 118.36(14) . . ?
C6 C7 C12 121.13(14) . . ?
C8 C7 C12 120.51(14) . . ?
C2 C3 C4 129.59(13) . . ?
C2 C3 H3 115.2 . . ?
C4 C3 H3 115.2 . . ?
C20 C23 H23A 109.5 . . ?
C20 C23 H23B 109.5 . . ?
C20 C23 H23C 109.5 . . ?
H23A C23 H23B 109.5 . . ?
H23A C23 H23C 109.5 . . ?
H23B C23 H23C 109.5 . . ?
C4 C5 H5A 109.5 . . ?
C4 C5 H5B 109.5 . . ?
C4 C5 H5C 109.5 . . ?
H5A C5 H5B 109.5 . . ?
H5A C5 H5C 109.5 . . ?
H5B C5 H5C 109.5 . . ?
C43 C38 N4 119.07(13) . . ?
C39 C38 N4 119.76(13) . . ?
C39 C38 C43 121.16(14) . . ?
N3 C24 H24 125.2 . . ?
C25 C24 N3 109.68(12) . . ?
C25 C24 H24 125.2 . . ?
C20 C19 H19 119.2 . . ?
C18 C19 C20 121.55(15) . . ?
C18 C19 H19 119.2 . . ?
C38 C43 C47 120.40(13) . . ?
C42 C43 C38 118.44(15) . . ?
C42 C43 C47 121.07(15) . . ?
C2 C1 H1A 109.5 . . ?
C2 C1 H1B 109.5 . . ?
C2 C1 H1C 109.5 . . ?
H1A C1 H1B 109.5 . . ?
H1A C1 H1C 109.5 . . ?
H1B C1 H1C 109.5 . . ?
C6 C11 C14 121.07(14) . . ?
C10 C11 C6 118.54(14) . . ?
C10 C11 C14 120.39(15) . . ?
C16 C17 H17 118.9 . . ?
C18 C17 C16 122.11(14) . . ?
C18 C17 H17 118.9 . . ?
N4 C25 H25 125.3 . . ?
C24 C25 N4 109.48(13) . . ?
C24 C25 H25 125.3 . . ?
C7 C8 H8 118.9 . . ?
C9 C8 C7 122.19(14) . . ?
C9 C8 H8 118.9 . . ?
C26 C27 C32 120.03(15) . . ?
C28 C27 C26 117.13(19) . . ?
C28 C27 C32 122.84(18) . . ?
C38 C39 C44 121.26(14) . . ?
C40 C39 C38 118.36(15) . . ?
C40 C39 C44 120.37(15) . . ?
C26 C31 C30 117.11(19) . . ?
C26 C31 C35 120.96(17) . . ?
C30 C31 C35 121.9(2) . . ?
C43 C47 H47 107.5 . . ?
C43 C47 C48 113.06(16) . . ?
C49 C47 C43 109.83(15) . . ?
C49 C47 H47 107.5 . . ?
C49 C47 C48 111.22(18) . . ?
C48 C47 H47 107.5 . . ?
C39 C40 H40 119.4 . . ?
C41 C40 C39 121.19(16) . . ?
C41 C40 H40 119.4 . . ?
C16 C21 H21A 109.5 . . ?
C16 C21 H21B 109.5 . . ?
C16 C21 H21C 109.5 . . ?
H21A C21 H21B 109.5 . . ?
H21A C21 H21C 109.5 . . ?
H21B C21 H21C 109.5 . . ?
C8 C9 C10 118.28(14) . . ?
C8 C9 C13 121.07(16) . . ?
C10 C9 C13 120.65(16) . . ?
C43 C42 H42 119.6 . . ?
C41 C42 C43 120.74(16) . . ?
C41 C42 H42 119.6 . . ?
C11 C10 H10 119.1 . . ?
C9 C10 C11 121.85(15) . . ?
C9 C10 H10 119.1 . . ?
C19 C18 C17 118.33(14) . . ?
C19 C18 C22 120.27(17) . . ?
C17 C18 C22 121.39(16) . . ?
C40 C41 C42 120.08(15) . . ?
C40 C41 H41 120.0 . . ?
C42 C41 H41 120.0 . . ?
C39 C44 H44 107.5 . . ?
C45 C44 C39 112.89(14) . . ?
C45 C44 H44 107.5 . . ?
C46 C44 C39 110.77(17) . . ?
C46 C44 H44 107.5 . . ?
C46 C44 C45 110.51(17) . . ?
C27 C32 H32 106.9 . . ?
C34 C32 C27 111.61(17) . . ?
C34 C32 H32 106.9 . . ?
C33 C32 C27 114.4(2) . . ?
C33 C32 H32 106.9 . . ?
C33 C32 C34 109.75(17) . . ?
O1 B1 N3 130.17(13) . . ?
O1 B1 N4 126.73(13) . . ?
N4 B1 N3 103.09(11) . . ?
C32 C34 H34A 109.5 . . ?
C32 C34 H34B 109.5 . . ?
C32 C34 H34C 109.5 . . ?
H34A C34 H34B 109.5 . . ?
H34A C34 H34C 109.5 . . ?
H34B C34 H34C 109.5 . . ?
C44 C45 H45A 109.5 . . ?
C44 C45 H45B 109.5 . . ?
C44 C45 H45C 109.5 . . ?
H45A C45 H45B 109.5 . . ?
H45A C45 H45C 109.5 . . ?
H45B C45 H45C 109.5 . . ?
C7 C12 H12A 109.5 . . ?
C7 C12 H12B 109.5 . . ?
C7 C12 H12C 109.5 . . ?
H12A C12 H12B 109.5 . . ?
H12A C12 H12C 109.5 . . ?
H12B C12 H12C 109.5 . . ?
C9 C13 H13A 109.5 . . ?
C9 C13 H13B 109.5 . . ?
C9 C13 H13C 109.5 . . ?
H13A C13 H13B 109.5 . . ?
H13A C13 H13C 109.5 . . ?
H13B C13 H13C 109.5 . . ?
C27 C28 H28 119.4 . . ?
C29 C28 C27 121.1(2) . . ?
C29 C28 H28 119.4 . . ?
C11 C14 H14A 109.5 . . ?
C11 C14 H14B 109.5 . . ?
C11 C14 H14C 109.5 . . ?
H14A C14 H14B 109.5 . . ?
H14A C14 H14C 109.5 . . ?
H14B C14 H14C 109.5 . . ?
C47 C49 H49A 109.5 . . ?
C47 C49 H49B 109.5 . . ?
C47 C49 H49C 109.5 . . ?
H49A C49 H49B 109.5 . . ?
H49A C49 H49C 109.5 . . ?
H49B C49 H49C 109.5 . . ?
C31 C30 H30 119.7 . . ?
C29 C30 C31 120.7(2) . . ?
C29 C30 H30 119.7 . . ?
C47 C48 H48A 109.5 . . ?
C47 C48 H48B 109.5 . . ?
C47 C48 H48C 109.5 . . ?
H48A C48 H48B 109.5 . . ?
H48A C48 H48C 109.5 . . ?
H48B C48 H48C 109.5 . . ?
C28 C29 C30 121.04(19) . . ?
C28 C29 H29 119.5 . . ?
C30 C29 H29 119.5 . . ?
C18 C22 H22A 109.5 . . ?
C18 C22 H22B 109.5 . . ?
C18 C22 H22C 109.5 . . ?
H22A C22 H22B 109.5 . . ?
H22A C22 H22C 109.5 . . ?
H22B C22 H22C 109.5 . . ?
C44 C46 H46A 109.5 . . ?
C44 C46 H46B 109.5 . . ?
C44 C46 H46C 109.5 . . ?
H46A C46 H46B 109.5 . . ?
H46A C46 H46C 109.5 . . ?
H46B C46 H46C 109.5 . . ?
C32 C33 H33A 109.5 . . ?
C32 C33 H33B 109.5 . . ?
C32 C33 H33C 109.5 . . ?
H33A C33 H33B 109.5 . . ?
H33A C33 H33C 109.5 . . ?
H33B C33 H33C 109.5 . . ?
C31 C35 H35 109.7 . . ?
C31 C35 H35A 102.6 . . ?
C31 C35 C36 107.9(4) . . ?
C37 C35 C31 111.6(4) . . ?
C37 C35 H35 109.7 . . ?
C37 C35 C36 108.0(4) . . ?
C36 C35 H35 109.7 . . ?
C36A C35 C31 118.2(5) . . ?
C36A C35 H35A 102.6 . . ?
C36A C35 C37A 113.7(10) . . ?
C37A C35 C31 114.3(9) . . ?
C37A C35 H35A 102.6 . . ?
C35 C37 H37A 109.5 . . ?
C35 C37 H37B 109.5 . . ?
C35 C37 H37C 109.5 . . ?
H37A C37 H37B 109.5 . . ?
H37A C37 H37C 109.5 . . ?
H37B C37 H37C 109.5 . . ?
C35 C36 H36A 109.5 . . ?
C35 C36 H36B 109.5 . . ?
C35 C36 H36C 109.5 . . ?
H36A C36 H36B 109.5 . . ?
H36A C36 H36C 109.5 . . ?
H36B C36 H36C 109.5 . . ?
C35 C36A H36D 109.5 . . ?
C35 C36A H36E 109.5 . . ?
C35 C36A H36F 109.5 . . ?
H36D C36A H36E 109.5 . . ?
H36D C36A H36F 109.5 . . ?
H36E C36A H36F 109.5 . . ?
C35 C37A H37D 109.5 . . ?
C35 C37A H37E 109.5 . . ?
C35 C37A H37F 109.5 . . ?
H37D C37A H37E 109.5 . . ?
H37D C37A H37F 109.5 . . ?
H37E C37A H37F 109.5 . . ?

loop_
_geom_bond_atom_site_label_1
_geom_bond_atom_site_label_2
_geom_bond_distance
_geom_bond_site_symmetry_2
_geom_bond_publ_flag
Zn1 O1 1.7905(10) . ?
Zn1 N2 1.9417(11) . ?
Zn1 N1 1.9298(11) . ?
O1 B1 1.3218(18) . ?
N2 C15 1.4394(18) . ?
N2 C4 1.3284(18) . ?
N1 C2 1.3329(18) . ?
N1 C6 1.4394(17) . ?
N3 C26 1.4241(18) . ?
N3 C24 1.3985(18) . ?
N3 B1 1.4538(18) . ?
N4 C38 1.4217(18) . ?
N4 C25 1.4034(18) . ?
N4 B1 1.4518(19) . ?
C15 C20 1.400(2) . ?
C15 C16 1.3961(19) . ?
C20 C23 1.5051(19) . ?
C20 C19 1.393(2) . ?
C2 C3 1.399(2) . ?
C2 C1 1.5178(19) . ?
C4 C3 1.404(2) . ?
C4 C5 1.5165(18) . ?
C26 C27 1.409(2) . ?
C26 C31 1.396(2) . ?
C16 C17 1.392(2) . ?
C16 C21 1.504(2) . ?
C6 C7 1.395(2) . ?
C6 C11 1.398(2) . ?
C7 C8 1.396(2) . ?
C7 C12 1.503(2) . ?
C3 H3 0.9500 . ?
C23 H23A 0.9800 . ?
C23 H23B 0.9800 . ?
C23 H23C 0.9800 . ?
C5 H5A 0.9800 . ?
C5 H5B 0.9800 . ?
C5 H5C 0.9800 . ?
C38 C43 1.404(2) . ?
C38 C39 1.400(2) . ?
C24 H24 0.9500 . ?
C24 C25 1.337(2) . ?
C19 H19 0.9500 . ?
C19 C18 1.387(2) . ?
C43 C47 1.521(2) . ?
C43 C42 1.394(2) . ?
C1 H1A 0.9800 . ?
C1 H1B 0.9800 . ?
C1 H1C 0.9800 . ?
C11 C10 1.395(2) . ?
C11 C14 1.507(2) . ?
C17 H17 0.9500 . ?
C17 C18 1.387(3) . ?
C25 H25 0.9500 . ?
C8 H8 0.9500 . ?
C8 C9 1.379(2) . ?
C27 C32 1.525(3) . ?
C27 C28 1.388(3) . ?
C39 C40 1.396(2) . ?
C39 C44 1.515(2) . ?
C31 C30 1.398(3) . ?
C31 C35 1.521(3) . ?
C47 H47 1.0000 . ?
C47 C49 1.515(3) . ?
C47 C48 1.526(2) . ?
C40 H40 0.9500 . ?
C40 C41 1.374(3) . ?
C21 H21A 0.9800 . ?
C21 H21B 0.9800 . ?
C21 H21C 0.9800 . ?
C9 C10 1.384(2) . ?
C9 C13 1.517(2) . ?
C42 H42 0.9500 . ?
C42 C41 1.389(3) . ?
C10 H10 0.9500 . ?
C18 C22 1.511(2) . ?
C41 H41 0.9500 . ?
C44 H44 1.0000 . ?
C44 C45 1.515(3) . ?
C44 C46 1.514(3) . ?
C32 H32 1.0000 . ?
C32 C34 1.524(3) . ?
C32 C33 1.519(3) . ?
C34 H34A 0.9800 . ?
C34 H34B 0.9800 . ?
C34 H34C 0.9800 . ?
C45 H45A 0.9800 . ?
C45 H45B 0.9800 . ?
C45 H45C 0.9800 . ?
C12 H12A 0.9800 . ?
C12 H12B 0.9800 . ?
C12 H12C 0.9800 . ?
C13 H13A 0.9800 . ?
C13 H13B 0.9800 . ?
C13 H13C 0.9800 . ?
C28 H28 0.9500 . ?
C28 C29 1.369(4) . ?
C14 H14A 0.9800 . ?
C14 H14B 0.9800 . ?
C14 H14C 0.9800 . ?
C49 H49A 0.9800 . ?
C49 H49B 0.9800 . ?
C49 H49C 0.9800 . ?
C30 H30 0.9500 . ?
C30 C29 1.380(4) . ?
C48 H48A 0.9800 . ?
C48 H48B 0.9800 . ?
C48 H48C 0.9800 . ?
C29 H29 0.9500 . ?
C22 H22A 0.9800 . ?
C22 H22B 0.9800 . ?
C22 H22C 0.9800 . ?
C46 H46A 0.9800 . ?
C46 H46B 0.9800 . ?
C46 H46C 0.9800 . ?
C33 H33A 0.9800 . ?
C33 H33B 0.9800 . ?
C33 H33C 0.9800 . ?
C35 H35 1.0000 . ?
C35 H35A 1.0000 . ?
C35 C37 1.510(5) . ?
C35 C36 1.581(6) . ?
C35 C36A 1.495(10) . ?
C35 C37A 1.498(12) . ?
C37 H37A 0.9800 . ?
C37 H37B 0.9800 . ?
C37 H37C 0.9800 . ?
C36 H36A 0.9800 . ?
C36 H36B 0.9800 . ?
C36 H36C 0.9800 . ?
C36A H36D 0.9800 . ?
C36A H36E 0.9800 . ?
C36A H36F 0.9800 . ?
C37A H37D 0.9800 . ?
C37A H37E 0.9800 . ?
C37A H37F 0.9800 . ?

loop_
_geom_torsion_atom_site_label_1
_geom_torsion_atom_site_label_2
_geom_torsion_atom_site_label_3
_geom_torsion_atom_site_label_4
_geom_torsion
_geom_torsion_site_symmetry_1
_geom_torsion_site_symmetry_2
_geom_torsion_site_symmetry_3
_geom_torsion_site_symmetry_4
_geom_torsion_publ_flag
Zn1 O1 B1 N3 26.6(6) . . . . ?
Zn1 O1 B1 N4 -153.4(4) . . . . ?
Zn1 N2 C15 C20 90.71(13) . . . . ?
Zn1 N2 C15 C16 -88.87(15) . . . . ?
Zn1 N2 C4 C3 -7.8(2) . . . . ?
Zn1 N2 C4 C5 174.36(10) . . . . ?
Zn1 N1 C2 C3 0.7(2) . . . . ?
Zn1 N1 C2 C1 178.72(10) . . . . ?
Zn1 N1 C6 C7 -84.43(15) . . . . ?
Zn1 N1 C6 C11 95.01(14) . . . . ?
N2 Zn1 O1 B1 -161.0(4) . . . . ?
N2 C15 C20 C23 -2.61(19) . . . . ?
N2 C15 C20 C19 177.50(12) . . . . ?
N2 C15 C16 C17 -177.13(13) . . . . ?
N2 C15 C16 C21 3.2(2) . . . . ?
N2 C4 C3 C2 -7.6(3) . . . . ?
N1 Zn1 O1 B1 28.2(5) . . . . ?
N1 C2 C3 C4 11.8(3) . . . . ?
N1 C6 C7 C8 179.59(13) . . . . ?
N1 C6 C7 C12 0.1(2) . . . . ?
N1 C6 C11 C10 -179.14(14) . . . . ?
N1 C6 C11 C14 0.5(2) . . . . ?
N3 C26 C27 C32 -7.1(2) . . . . ?
N3 C26 C27 C28 173.40(14) . . . . ?
N3 C26 C31 C30 -173.82(15) . . . . ?
N3 C26 C31 C35 6.7(2) . . . . ?
N3 C24 C25 N4 0.1(2) . . . . ?
N4 C38 C43 C47 4.4(2) . . . . ?
N4 C38 C43 C42 -179.14(15) . . . . ?
N4 C38 C39 C40 179.35(14) . . . . ?
N4 C38 C39 C44 0.8(2) . . . . ?
C15 N2 C4 C3 169.35(13) . . . . ?
C15 N2 C4 C5 -8.5(2) . . . . ?
C15 C20 C19 C18 0.3(2) . . . . ?
C15 C16 C17 C18 -1.1(2) . . . . ?
C20 C15 C16 C17 3.3(2) . . . . ?
C20 C15 C16 C21 -176.33(14) . . . . ?
C20 C19 C18 C17 1.8(3) . . . . ?
C20 C19 C18 C22 -178.93(18) . . . . ?
C2 N1 C6 C7 93.57(16) . . . . ?
C2 N1 C6 C11 -86.98(17) . . . . ?
C4 N2 C15 C20 -86.34(16) . . . . ?
C4 N2 C15 C16 94.09(16) . . . . ?
C26 N3 C24 C25 -174.97(15) . . . . ?
C26 N3 B1 O1 -5.2(3) . . . . ?
C26 N3 B1 N4 174.81(13) . . . . ?
C26 C27 C32 C34 81.5(2) . . . . ?
C26 C27 C32 C33 -153.09(18) . . . . ?
C26 C27 C28 C29 1.5(3) . . . . ?
C26 C31 C30 C29 -0.7(3) . . . . ?
C26 C31 C35 C37 -100.9(3) . . . . ?
C26 C31 C35 C36 140.5(5) . . . . ?
C26 C31 C35 C36A 110.2(11) . . . . ?
C26 C31 C35 C37A -111.8(11) . . . . ?
C16 C15 C20 C23 176.97(13) . . . . ?
C16 C15 C20 C19 -2.9(2) . . . . ?
C16 C17 C18 C19 -1.4(3) . . . . ?
C16 C17 C18 C22 179.34(19) . . . . ?
C6 N1 C2 C3 -177.34(13) . . . . ?
C6 N1 C2 C1 0.65(19) . . . . ?
C6 C7 C8 C9 -0.9(2) . . . . ?
C6 C11 C10 C9 0.0(3) . . . . ?
C7 C6 C11 C10 0.3(2) . . . . ?
C7 C6 C11 C14 179.92(16) . . . . ?
C7 C8 C9 C10 1.2(2) . . . . ?
C7 C8 C9 C13 -178.06(16) . . . . ?
C23 C20 C19 C18 -179.57(15) . . . . ?
C5 C4 C3 C2 170.34(15) . . . . ?
C38 N4 C25 C24 -174.91(14) . . . . ?
C38 N4 B1 O1 -5.6(2) . . . . ?
C38 N4 B1 N3 174.42(13) . . . . ?
C38 C43 C47 C49 89.8(2) . . . . ?
C38 C43 C47 C48 -145.28(17) . . . . ?
C38 C43 C42 C41 -0.9(3) . . . . ?
C38 C39 C40 C41 0.4(3) . . . . ?
C38 C39 C44 C45 -133.72(18) . . . . ?
C38 C39 C44 C46 101.7(2) . . . . ?
C24 N3 C26 C27 78.87(18) . . . . ?
C24 N3 C26 C31 -102.97(17) . . . . ?
C24 N3 B1 O1 -179.70(16) . . . . ?
C24 N3 B1 N4 0.27(15) . . . . ?
C43 C38 C39 C40 -1.9(2) . . . . ?
C43 C38 C39 C44 179.54(15) . . . . ?
C43 C42 C41 C40 -0.6(3) . . . . ?
C1 C2 C3 C4 -166.22(15) . . . . ?
C11 C6 C7 C8 0.2(2) . . . . ?
C11 C6 C7 C12 -179.32(16) . . . . ?
C25 N4 C38 C43 71.9(2) . . . . ?
C25 N4 C38 C39 -109.32(17) . . . . ?
C25 N4 B1 O1 179.74(15) . . . . ?
C25 N4 B1 N3 -0.23(16) . . . . ?
C8 C9 C10 C11 -0.7(3) . . . . ?
C27 C26 C31 C30 4.3(2) . . . . ?
C27 C26 C31 C35 -175.25(15) . . . . ?
C27 C28 C29 C30 1.8(3) . . . . ?
C39 C38 C43 C47 -174.32(15) . . . . ?
C39 C38 C43 C42 2.1(2) . . . . ?
C39 C40 C41 C42 0.8(3) . . . . ?
C31 C26 C27 C32 174.77(15) . . . . ?
C31 C26 C27 C28 -4.7(2) . . . . ?
C31 C30 C29 C28 -2.3(3) . . . . ?
C47 C43 C42 C41 175.57(18) . . . . ?
C40 C39 C44 C45 47.8(2) . . . . ?
C40 C39 C44 C46 -76.8(2) . . . . ?
C21 C16 C17 C18 178.51(17) . . . . ?
C42 C43 C47 C49 -86.5(2) . . . . ?
C42 C43 C47 C48 38.4(3) . . . . ?
C44 C39 C40 C41 178.97(17) . . . . ?
C32 C27 C28 C29 -177.89(18) . . . . ?
B1 N3 C26 C27 -94.91(17) . . . . ?
B1 N3 C26 C31 83.25(19) . . . . ?
B1 N3 C24 C25 -0.21(18) . . . . ?
B1 N4 C38 C43 -102.06(18) . . . . ?
B1 N4 C38 C39 76.7(2) . . . . ?
B1 N4 C25 C24 0.12(19) . . . . ?
C12 C7 C8 C9 178.54(16) . . . . ?
C13 C9 C10 C11 178.55(16) . . . . ?
C28 C27 C32 C34 -99.1(2) . . . . ?
C28 C27 C32 C33 26.3(3) . . . . ?
C14 C11 C10 C9 -179.63(17) . . . . ?
C30 C31 C35 C37 79.6(3) . . . . ?
C30 C31 C35 C36 -39.0(5) . . . . ?
C30 C31 C35 C36A -69.2(11) . . . . ?
C30 C31 C35 C37A 68.7(11) . . . . ?
C35 C31 C30 C29 178.78(19) . . . . ?
